data_1555998
loop_
_publ_author_name
'Ramakrishna, Isai'
'Bhajammanavar, Vinod'
'Mallik, Sumitava'
'Baidya, Mahiuddin'

_publ_section_title
;
 Advanced Nitroso Aldol Reaction: Metal-Free Cross-Coupling of Anilines
 with Silyl Enol Ethers en Route to \a-Amino Ketones.
;
_journal_issue 3
_journal_name_full 'Organic letters'
_journal_page_first 516
_journal_page_last 519
_journal_paper_doi 10.1021/acs.orglett.6b03686
_journal_volume 19
_journal_year 2017
_chemical_formula_moiety 'C20 H12 F3 N3'
_chemical_formula_sum 'C20 H12 F3 N3'
_chemical_formula_weight 351.33
_space_group_crystal_system monoclinic
_space_group_IT_number 14
_space_group_name_Hall '-P 2ybc'
_space_group_name_H-M_alt 'P 1 21/c 1'
_atom_sites_solution_hydrogens mixed
_audit_creation_method SHELXL-2014/7
_cell_angle_alpha 90
_cell_angle_beta 102.782(6)
_cell_angle_gamma 90
_cell_formula_units_Z 4
_cell_length_a 11.696(2)
_cell_length_b 9.0705(14)
_cell_length_c 15.811(3)
_cell_measurement_reflns_used 496
_cell_measurement_temperature 296(2)
_cell_measurement_theta_max 16.43
_cell_measurement_theta_min 2.61
_cell_volume 1635.8(5)
_computing_cell_refinement 'Bruker SAINT'
_computing_data_collection 'Bruker APEX2'
_computing_data_reduction 'Bruker SAINT'
_computing_molecular_graphics 'Bruker SHELXTL'
_computing_publication_material 'Bruker SHELXTL'
_computing_structure_refinement 'SHELXL-2014/7 (Sheldrick, 2014)'
_computing_structure_solution 'SHELXS-97 (Sheldrick 2008)'
_diffrn_ambient_temperature 296(2)
_diffrn_measured_fraction_theta_full 0.997
_diffrn_measured_fraction_theta_max 0.997
_diffrn_measurement_device_type 'Bruker APEX-II CCD'
_diffrn_measurement_method '\f and \w scans'
_diffrn_radiation_type MoK\a
_diffrn_radiation_wavelength 0.71073
_diffrn_reflns_av_R_equivalents 0.0960
_diffrn_reflns_av_unetI/netI 0.1100
_diffrn_reflns_Laue_measured_fraction_full 0.997
_diffrn_reflns_Laue_measured_fraction_max 0.997
_diffrn_reflns_limit_h_max 13
_diffrn_reflns_limit_h_min -13
_diffrn_reflns_limit_k_max 10
_diffrn_reflns_limit_k_min -9
_diffrn_reflns_limit_l_max 18
_diffrn_reflns_limit_l_min -15
_diffrn_reflns_number 9988
_diffrn_reflns_point_group_measured_fraction_full 0.997
_diffrn_reflns_point_group_measured_fraction_max 0.997
_diffrn_reflns_theta_full 24.085
_diffrn_reflns_theta_max 24.085
_diffrn_reflns_theta_min 1.785
_exptl_absorpt_coefficient_mu 0.110
_exptl_absorpt_correction_T_max 0.989
_exptl_absorpt_correction_T_min 0.973
_exptl_absorpt_correction_type multi-scan
_exptl_absorpt_process_details 'SADABS V2014/5(Bruker AXS.Inc)'
_exptl_crystal_colour colourless
_exptl_crystal_density_diffrn 1.427
_exptl_crystal_description block
_exptl_crystal_F_000 720
_exptl_crystal_size_max 0.250
_exptl_crystal_size_mid 0.220
_exptl_crystal_size_min 0.100
_refine_diff_density_max 0.447
_refine_diff_density_min -0.332
_refine_diff_density_rms 0.058
_refine_ls_extinction_coef 0.004(3)
_refine_ls_extinction_expression Fc^*^=kFc[1+0.001xFc^2^\l^3^/sin(2\q)]^-1/4^
_refine_ls_extinction_method 'SHELXL-2014/7 (Sheldrick 2014'
_refine_ls_goodness_of_fit_ref 1.012
_refine_ls_hydrogen_treatment mixed
_refine_ls_matrix_type full
_refine_ls_number_parameters 244
_refine_ls_number_reflns 2579
_refine_ls_number_restraints 0
_refine_ls_restrained_S_all 1.012
_refine_ls_R_factor_all 0.1794
_refine_ls_R_factor_gt 0.0758
_refine_ls_shift/su_max 0.000
_refine_ls_shift/su_mean 0.000
_refine_ls_structure_factor_coef Fsqd
_refine_ls_weighting_details 'w=1/[\s^2^(Fo^2^)+(0.1294P)^2^] where P=(Fo^2^+2Fc^2^)/3'
_refine_ls_weighting_scheme calc
_refine_ls_wR_factor_gt 0.1970
_refine_ls_wR_factor_ref 0.2593
_reflns_Friedel_coverage 0.000
_reflns_number_gt 1135
_reflns_number_total 2579
_reflns_threshold_expression 'I > 2\s(I)'
_cod_data_source_file ol6b03686_si_004.cif
_cod_data_source_block 152
_cod_original_cell_volume 1635.7(5)
_cod_original_sg_symbol_H-M 'P 21/c'
_cod_database_code 1555998
_shelx_shelxl_version_number 2014/7
_shelx_space_group_comment
; 
The symmetry employed for this shelxl refinement is uniquely defined 
by the following loop, which should always be used as a source of 
symmetry information in preference to the above space-group names. 
They are only intended as comments. 
;
_shelx_estimated_absorpt_t_min 0.973
_shelx_estimated_absorpt_t_max 0.989

loop_
_space_group_symop_operation_xyz
'x, y, z'
'-x, y+1/2, -z+1/2'
'-x, -y, -z'
'x, -y-1/2, z-1/2'

loop_
_atom_site_label
_atom_site_type_symbol
_atom_site_fract_x
_atom_site_fract_y
_atom_site_fract_z
_atom_site_U_iso_or_equiv
_atom_site_adp_type
_atom_site_occupancy
_atom_site_site_symmetry_order
_atom_site_calc_flag
_atom_site_refinement_flags_posn
_atom_site_refinement_flags_adp
C1 C 0.2676(4) 0.0263(5) 0.0304(3) 0.0465(14) Uani 1 1 d . .
C2 C 0.2236(5) -0.1176(5) 0.0335(4) 0.0538(16) Uani 1 1 d . .
H2 H 0.1806 -0.1439 0.0741 0.065 Uiso 1 1 calc R U
C3 C 0.2464(5) -0.2166(6) -0.0249(4) 0.0630(17) Uani 1 1 d . .
H3 H 0.2184 -0.3124 -0.0238 0.076 Uiso 1 1 calc R U
C4 C 0.3106(5) -0.1798(5) -0.0869(4) 0.0542(15) Uani 1 1 d . .
C5 C 0.3286(6) -0.2820(6) -0.1514(4) 0.0705(18) Uani 1 1 d . .
H5 H 0.2978 -0.3766 -0.1519 0.085 Uiso 1 1 calc R U
C6 C 0.3897(6) -0.2449(7) -0.2123(5) 0.079(2) Uani 1 1 d . .
H6 H 0.3998 -0.3135 -0.2537 0.095 Uiso 1 1 calc R U
C7 C 0.4373(5) -0.1035(7) -0.2123(4) 0.0664(18) Uani 1 1 d . .
H7 H 0.4790 -0.0780 -0.2539 0.080 Uiso 1 1 calc R U
C8 C 0.4225(5) -0.0026(6) -0.1514(4) 0.0555(15) Uani 1 1 d . .
H8 H 0.4558 0.0904 -0.1517 0.067 Uiso 1 1 calc R U
C9 C 0.3589(4) -0.0349(5) -0.0887(3) 0.0436(13) Uani 1 1 d . .
C10 C 0.3358(4) 0.0662(5) -0.0267(3) 0.0424(13) Uani 1 1 d . .
C11 C 0.3693(4) 0.2189(5) -0.0062(3) 0.0425(13) Uani 1 1 d . .
C12 C 0.3180(4) 0.2623(5) 0.0610(4) 0.0469(14) Uani 1 1 d . .
C13 C 0.1881(5) 0.1452(5) 0.1477(4) 0.0487(14) Uani 1 1 d . .
C14 C 0.2396(5) 0.1734(6) 0.2333(4) 0.0618(16) Uani 1 1 d . .
H14 H 0.3186 0.1982 0.2490 0.074 Uiso 1 1 calc R U
C15 C 0.1739(5) 0.1650(6) 0.2956(4) 0.0649(17) Uani 1 1 d . .
H15 H 0.2089 0.1833 0.3534 0.078 Uiso 1 1 calc R U
C16 C 0.0578(5) 0.1299(5) 0.2729(4) 0.0559(16) Uani 1 1 d . .
C17 C 0.0051(5) 0.1030(6) 0.1878(5) 0.0710(19) Uani 1 1 d . .
H17 H -0.0739 0.0779 0.1725 0.085 Uiso 1 1 calc R U
C18 C 0.0702(5) 0.1135(6) 0.1253(4) 0.0655(17) Uani 1 1 d . .
H18 H 0.0341 0.0991 0.0673 0.079 Uiso 1 1 calc R U
C19 C 0.4364(5) 0.3104(5) -0.0473(3) 0.0484(14) Uani 1 1 d . .
C20 C -0.0079(7) 0.1158(9) 0.3419(6) 0.091(3) Uani 1 1 d . .
F1 F 0.0119(7) -0.0009(8) 0.3854(5) 0.236(4) Uani 1 1 d . .
F2 F -0.1166(5) 0.1212(11) 0.3173(4) 0.257(5) Uani 1 1 d . .
F3 F 0.0143(6) 0.2132(8) 0.4007(5) 0.199(3) Uani 1 1 d . .
N1 N 0.4909(5) 0.3849(5) -0.0824(3) 0.0664(15) Uani 1 1 d . .
N2 N 0.3195(5) 0.3960(5) 0.0982(4) 0.0652(17) Uani 1 1 d . .
N3 N 0.2571(4) 0.1454(4) 0.0835(3) 0.0479(12) Uani 1 1 d . .
H2N H 0.380(5) 0.460(6) 0.090(4) 0.08(2) Uiso 1 1 d . .
H1N H 0.291(6) 0.405(6) 0.138(4) 0.08(2) Uiso 1 1 d . .

loop_
_atom_site_aniso_label
_atom_site_aniso_U_11
_atom_site_aniso_U_22
_atom_site_aniso_U_33
_atom_site_aniso_U_23
_atom_site_aniso_U_13
_atom_site_aniso_U_12
C1 0.045(3) 0.052(3) 0.045(4) 0.000(3) 0.014(3) -0.007(2)
C2 0.056(4) 0.057(3) 0.052(4) 0.005(3) 0.020(3) -0.008(3)
C3 0.066(4) 0.051(3) 0.075(5) 0.000(3) 0.020(4) -0.009(3)
C4 0.054(4) 0.048(3) 0.061(4) -0.001(3) 0.013(3) 0.000(3)
C5 0.089(5) 0.053(3) 0.071(5) -0.014(3) 0.021(4) 0.002(3)
C6 0.086(5) 0.086(5) 0.067(5) -0.014(4) 0.021(4) 0.018(4)
C7 0.075(4) 0.080(4) 0.046(4) 0.002(3) 0.018(4) 0.025(3)
C8 0.063(4) 0.063(3) 0.042(4) 0.002(3) 0.015(3) 0.008(3)
C9 0.042(3) 0.052(3) 0.037(4) 0.006(3) 0.009(3) 0.006(2)
C10 0.038(3) 0.051(3) 0.038(3) 0.007(3) 0.009(3) -0.002(2)
C11 0.039(3) 0.050(3) 0.041(4) 0.007(3) 0.014(3) -0.005(2)
C12 0.047(3) 0.053(3) 0.041(4) 0.001(3) 0.010(3) -0.005(3)
C13 0.052(4) 0.052(3) 0.044(4) -0.001(3) 0.014(3) -0.005(2)
C14 0.046(4) 0.093(4) 0.047(4) -0.004(3) 0.012(3) -0.007(3)
C15 0.063(4) 0.097(4) 0.038(4) -0.003(3) 0.019(3) 0.002(3)
C16 0.055(4) 0.065(3) 0.056(5) 0.002(3) 0.030(4) 0.002(3)
C17 0.043(4) 0.104(5) 0.070(6) -0.003(4) 0.020(4) -0.005(3)
C18 0.048(4) 0.096(4) 0.047(4) -0.007(3) -0.002(3) -0.011(3)
C19 0.052(3) 0.059(3) 0.036(4) -0.002(3) 0.012(3) -0.007(3)
C20 0.088(6) 0.093(5) 0.112(8) 0.008(5) 0.065(6) 0.023(4)
F1 0.339(10) 0.201(6) 0.254(8) 0.119(6) 0.250(8) 0.111(6)
F2 0.072(4) 0.616(16) 0.100(5) 0.033(7) 0.055(4) 0.020(6)
F3 0.232(8) 0.228(7) 0.194(7) -0.085(5) 0.169(7) -0.044(5)
N1 0.082(4) 0.068(3) 0.059(4) 0.000(2) 0.035(3) -0.016(3)
N2 0.074(4) 0.061(3) 0.073(5) -0.015(3) 0.044(3) -0.018(3)
N3 0.054(3) 0.051(2) 0.046(3) -0.003(2) 0.025(3) -0.012(2)

loop_
_atom_type_symbol
_atom_type_description
_atom_type_scat_dispersion_real
_atom_type_scat_dispersion_imag
_atom_type_scat_source
C C 0.0033 0.0016 'International Tables Vol C Tables 4.2.6.8 and 6.1.1.4'
H H 0.0000 0.0000 'International Tables Vol C Tables 4.2.6.8 and 6.1.1.4'
F F 0.0171 0.0103 'International Tables Vol C Tables 4.2.6.8 and 6.1.1.4'
N N 0.0061 0.0033 'International Tables Vol C Tables 4.2.6.8 and 6.1.1.4'

loop_
_geom_angle_atom_site_label_1
_geom_angle_atom_site_label_2
_geom_angle_atom_site_label_3
_geom_angle
C10 C1 N3 109.4(4)
C10 C1 C2 122.3(5)
N3 C1 C2 128.1(5)
C3 C2 C1 117.5(5)
C3 C2 H2 121.2
C1 C2 H2 121.2
C2 C3 C4 122.3(5)
C2 C3 H3 118.8
C4 C3 H3 118.8
C3 C4 C5 122.1(5)
C3 C4 C9 120.5(5)
C5 C4 C9 117.4(5)
C6 C5 C4 121.9(5)
C6 C5 H5 119.1
C4 C5 H5 119.1
C5 C6 C7 119.9(6)
C5 C6 H6 120.1
C7 C6 H6 120.1
C8 C7 C6 120.1(6)
C8 C7 H7 120.0
C6 C7 H7 120.0
C7 C8 C9 122.1(5)
C7 C8 H8 119.0
C9 C8 H8 119.0
C8 C9 C10 124.8(5)
C8 C9 C4 118.7(5)
C10 C9 C4 116.4(4)
C1 C10 C9 120.7(4)
C1 C10 C11 105.7(4)
C9 C10 C11 133.5(4)
C12 C11 C19 124.7(4)
C12 C11 C10 107.4(4)
C19 C11 C10 127.8(4)
N2 C12 N3 122.8(5)
N2 C12 C11 128.6(5)
N3 C12 C11 108.5(4)
C18 C13 C14 119.1(5)
C18 C13 N3 120.6(5)
C14 C13 N3 120.3(5)
C13 C14 C15 120.0(5)
C13 C14 H14 120.0
C15 C14 H14 120.0
C16 C15 C14 120.3(6)
C16 C15 H15 119.8
C14 C15 H15 119.8
C15 C16 C17 120.3(5)
C15 C16 C20 118.6(7)
C17 C16 C20 121.0(6)
C16 C17 C18 119.4(6)
C16 C17 H17 120.3
C18 C17 H17 120.3
C13 C18 C17 120.7(6)
C13 C18 H18 119.6
C17 C18 H18 119.6
N1 C19 C11 178.9(6)
F2 C20 F1 104.9(8)
F2 C20 F3 103.4(7)
F1 C20 F3 101.7(9)
F2 C20 C16 115.5(8)
F1 C20 C16 114.5(6)
F3 C20 C16 115.3(7)
C12 N2 H2N 116(3)
C12 N2 H1N 119(4)
H2N N2 H1N 121(6)
C12 N3 C1 108.9(4)
C12 N3 C13 126.4(4)
C1 N3 C13 124.6(4)

loop_
_geom_bond_atom_site_label_1
_geom_bond_atom_site_label_2
_geom_bond_distance
C1 C10 1.378(6)
C1 N3 1.390(6)
C1 C2 1.408(6)
C2 C3 1.356(7)
C2 H2 0.9300
C3 C4 1.399(7)
C3 H3 0.9300
C4 C5 1.429(7)
C4 C9 1.433(7)
C5 C6 1.362(8)
C5 H5 0.9300
C6 C7 1.398(8)
C6 H6 0.9300
C7 C8 1.367(7)
C7 H7 0.9300
C8 C9 1.396(7)
C8 H8 0.9300
C9 C10 1.412(6)
C10 C11 1.456(6)
C11 C12 1.389(7)
C11 C19 1.397(7)
C12 N2 1.346(6)
C12 N3 1.368(6)
C13 C18 1.376(7)
C13 C14 1.378(8)
C13 N3 1.429(6)
C14 C15 1.380(7)
C14 H14 0.9300
C15 C16 1.363(8)
C15 H15 0.9300
C16 C17 1.372(8)
C16 C20 1.472(9)
C17 C18 1.378(8)
C17 H17 0.9300
C18 H18 0.9300
C19 N1 1.152(6)
C20 F2 1.245(9)
C20 F1 1.256(8)
C20 F3 1.267(9)
N2 H2N 0.94(6)
N2 H1N 0.78(6)

loop_
_geom_torsion_atom_site_label_1
_geom_torsion_atom_site_label_2
_geom_torsion_atom_site_label_3
_geom_torsion_atom_site_label_4
_geom_torsion
C10 C1 C2 C3 -2.8(8)
N3 C1 C2 C3 -179.2(5)
C1 C2 C3 C4 -0.2(9)
C2 C3 C4 C5 -176.3(6)
C2 C3 C4 C9 2.3(9)
C3 C4 C5 C6 179.1(6)
C9 C4 C5 C6 0.4(9)
C4 C5 C6 C7 0.3(10)
C5 C6 C7 C8 0.0(10)
C6 C7 C8 C9 -1.1(9)
C7 C8 C9 C10 -176.9(5)
C7 C8 C9 C4 1.8(8)
C3 C4 C9 C8 179.9(5)
C5 C4 C9 C8 -1.4(8)
C3 C4 C9 C10 -1.3(7)
C5 C4 C9 C10 177.4(5)
N3 C1 C10 C9 -179.2(4)
C2 C1 C10 C9 3.8(8)
N3 C1 C10 C11 0.4(6)
C2 C1 C10 C11 -176.5(5)
C8 C9 C10 C1 177.1(5)
C4 C9 C10 C1 -1.7(7)
C8 C9 C10 C11 -2.4(9)
C4 C9 C10 C11 178.8(5)
C1 C10 C11 C12 -0.8(6)
C9 C10 C11 C12 178.8(6)
C1 C10 C11 C19 -178.4(5)
C9 C10 C11 C19 1.1(9)
C19 C11 C12 N2 1.5(9)
C10 C11 C12 N2 -176.2(5)
C19 C11 C12 N3 178.6(5)
C10 C11 C12 N3 0.9(6)
C18 C13 C14 C15 2.2(8)
N3 C13 C14 C15 -176.4(5)
C13 C14 C15 C16 -0.5(8)
C14 C15 C16 C17 -0.2(8)
C14 C15 C16 C20 177.4(5)
C15 C16 C17 C18 -0.8(8)
C20 C16 C17 C18 -178.3(6)
C14 C13 C18 C17 -3.1(8)
N3 C13 C18 C17 175.4(5)
C16 C17 C18 C13 2.5(8)
C15 C16 C20 F2 162.4(8)
C17 C16 C20 F2 -20.0(11)
C15 C16 C20 F1 -75.6(10)
C17 C16 C20 F1 102.0(10)
C15 C16 C20 F3 41.9(10)
C17 C16 C20 F3 -140.5(8)
N2 C12 N3 C1 176.7(5)
C11 C12 N3 C1 -0.6(6)
N2 C12 N3 C13 -0.2(9)
C11 C12 N3 C13 -177.5(5)
C10 C1 N3 C12 0.1(6)
C2 C1 N3 C12 176.8(5)
C10 C1 N3 C13 177.1(5)
C2 C1 N3 C13 -6.2(8)
C18 C13 N3 C12 119.6(6)
C14 C13 N3 C12 -61.8(7)
C18 C13 N3 C1 -56.8(7)
C14 C13 N3 C1 121.7(6)
